data_4311447
loop_
_publ_author_name
'Eddie Y. Y. Chan'
'Qian-Feng Zhang'
'Yiu-Keung Sau'
'Samuel M. F. Lo'
'Herman H. Y. Sung'
'Ian D. Williams'
'Richard K. Haynes'
'Wa-Hung Leung'

_publ_section_title
;
 Chiral Bisphosphinite Metalloligands Derived from a P-Chiral Secondary
 Phosphine Oxide
;
_journal_name_full 'Inorganic Chemistry'
_journal_page_first 4921
_journal_page_last 4926
_journal_paper_doi 10.1021/ic049744u
_journal_volume 43
_journal_year 2004
_chemical_formula_sum 'C40 H56 B2 Cl2 F4 O4 P4 Pd2'
_chemical_formula_weight 1106.05
_chemical_name_systematic
; 
 ? 
;
_space_group_IT_number 4
_symmetry_cell_setting monoclinic
_symmetry_space_group_name_Hall 'P 2yb'
_symmetry_space_group_name_H-M 'P 1 21 1'
_atom_sites_solution_hydrogens geom
_atom_sites_solution_primary direct
_atom_sites_solution_secondary difmap
_audit_creation_method SHELXL-97
_cell_angle_alpha 90.00
_cell_angle_beta 115.6540(10)
_cell_angle_gamma 90.00
_cell_formula_units_Z 4
_cell_length_a 17.4581(8)
_cell_length_b 16.6780(8)
_cell_length_c 18.0894(9)
_cell_measurement_reflns_used 7408
_cell_measurement_temperature 100(2)
_cell_measurement_theta_max 28.27
_cell_measurement_theta_min 2.26
_cell_volume 4747.8(4)
_computing_cell_refinement 'Bruker SMART'
_computing_data_collection 'Bruker SMART'
_computing_data_reduction 'Bruker SAINT'
_computing_molecular_graphics 'Bruker SHELXTL'
_computing_publication_material 'Bruker SHELXTL'
_computing_structure_refinement 'SHELXL-97 (Sheldrick, 1997)'
_computing_structure_solution 'SHELXS-97 (Sheldrick, 1990)'
_diffrn_ambient_temperature 100(2)
_diffrn_measured_fraction_theta_full 0.993
_diffrn_measured_fraction_theta_max 0.993
_diffrn_measurement_device_type 'CCD area detector'
_diffrn_measurement_method 'phi and omega scans'
_diffrn_radiation_monochromator graphite
_diffrn_radiation_source 'fine-focus sealed tube'
_diffrn_radiation_type MoK\a
_diffrn_radiation_wavelength 0.71073
_diffrn_reflns_av_R_equivalents 0.0199
_diffrn_reflns_av_sigmaI/netI 0.0465
_diffrn_reflns_limit_h_max 13
_diffrn_reflns_limit_h_min -22
_diffrn_reflns_limit_k_max 21
_diffrn_reflns_limit_k_min -20
_diffrn_reflns_limit_l_max 23
_diffrn_reflns_limit_l_min -23
_diffrn_reflns_number 28686
_diffrn_reflns_theta_full 27.48
_diffrn_reflns_theta_max 27.48
_diffrn_reflns_theta_min 1.75
_exptl_absorpt_coefficient_mu 1.058
_exptl_absorpt_correction_T_max 1.00
_exptl_absorpt_correction_T_min 0.82
_exptl_absorpt_correction_type multi-scan
_exptl_absorpt_process_details '(SADABS, Bruker, 1997)'
_exptl_crystal_colour Orange
_exptl_crystal_density_diffrn 1.547
_exptl_crystal_density_meas 0
_exptl_crystal_density_method 'not measured'
_exptl_crystal_description Needle
_exptl_crystal_F_000 2240
_exptl_crystal_size_max 0.45
_exptl_crystal_size_mid 0.30
_exptl_crystal_size_min 0.20
_refine_diff_density_max 1.473
_refine_diff_density_min -0.426
_refine_diff_density_rms 0.086
_refine_ls_abs_structure_details 'Flack H D (1983), Acta Cryst. A39, 876-881'
_refine_ls_abs_structure_Flack -0.023(10)
_refine_ls_extinction_method none
_refine_ls_goodness_of_fit_ref 1.017
_refine_ls_hydrogen_treatment mixed
_refine_ls_matrix_type full
_refine_ls_number_parameters 1045
_refine_ls_number_reflns 20362
_refine_ls_number_restraints 1
_refine_ls_restrained_S_all 1.017
_refine_ls_R_factor_all 0.0323
_refine_ls_R_factor_gt 0.0303
_refine_ls_shift/su_max 0.007
_refine_ls_shift/su_mean 0.000
_refine_ls_structure_factor_coef Fsqd
_refine_ls_weighting_details 'calc w=1/[\s^2^(Fo^2^)+(0.0307P)^2^+0.0000P] where P=(Fo^2^+2Fc^2^)/3'
_refine_ls_weighting_scheme calc
_refine_ls_wR_factor_gt 0.0669
_refine_ls_wR_factor_ref 0.0679
_reflns_number_gt 19458
_reflns_number_total 20362
_reflns_threshold_expression >2sigma(I)
_cod_data_source_file ic049744usi20040227_075329.cif
_cod_data_source_block {Pd[(tBuPhPO)2BF2](m-Cl)}2
_cod_depositor_comments
;
The following automatic conversions were performed:
'_symmetry_cell_setting' value 'Monoclinic' changed to 'monoclinic'
according to '/home/saulius/struct/CIF-dictionaries/cif_core.dic'
dictionary named 'cif_core.dic' version 2.4.1 from 2010-06-29.

Automatic conversion script
Id: cif_fix_enum 1527 2010-12-29 10:47:43Z saulius 
;
_cod_database_code 4311447

loop_
_symmetry_equiv_pos_as_xyz
'x, y, z'
'-x, y+1/2, -z'

loop_
_atom_site_label
_atom_site_type_symbol
_atom_site_fract_x
_atom_site_fract_y
_atom_site_fract_z
_atom_site_U_iso_or_equiv
_atom_site_adp_type
_atom_site_occupancy
_atom_site_symmetry_multiplicity
_atom_site_calc_flag
_atom_site_refinement_flags
_atom_site_disorder_assembly
_atom_site_disorder_group
Pd1 Pd 0.162997(15) 0.821560(14) -0.048759(15) 0.01658(5) Uani 1 1 d . . .
Pd2 Pd 0.340366(15) 0.957687(14) -0.004177(14) 0.01414(5) Uani 1 1 d . . .
Pd3 Pd 0.686167(15) 0.830658(14) 0.514515(15) 0.01575(5) Uani 1 1 d . . .
Pd4 Pd 0.827685(15) 0.992976(14) 0.514595(16) 0.01813(6) Uani 1 1 d . . .
Cl1 Cl 0.30549(5) 0.81777(5) -0.04279(5) 0.01857(16) Uani 1 1 d . . .
Cl2 Cl 0.18681(5) 0.96304(5) -0.05762(5) 0.02164(16) Uani 1 1 d . . .
Cl3 Cl 0.68507(6) 0.97550(5) 0.50275(8) 0.0370(3) Uani 1 1 d . . .
Cl4 Cl 0.81154(5) 0.84913(5) 0.49192(6) 0.02442(19) Uani 1 1 d . . .
P1 P 0.16029(5) 0.69103(5) -0.01484(5) 0.01847(18) Uani 1 1 d . . .
P2 P 0.02984(5) 0.83782(5) -0.05803(5) 0.01896(18) Uani 1 1 d . . .
P3 P 0.48243(5) 0.94890(5) 0.03859(5) 0.01453(16) Uani 1 1 d . . .
P4 P 0.35387(5) 1.08819(5) 0.03074(5) 0.01604(17) Uani 1 1 d . . .
P5 P 0.69693(5) 0.69591(5) 0.52866(5) 0.01419(17) Uani 1 1 d . . .
P6 P 0.56561(5) 0.82974(5) 0.53080(5) 0.01585(16) Uani 1 1 d . . .
P7 P 0.96425(5) 0.99418(5) 0.53273(5) 0.01703(17) Uani 1 1 d . . .
P8 P 0.82733(5) 1.12877(5) 0.52206(6) 0.01813(18) Uani 1 1 d . . .
O1 O 0.07707(15) 0.66147(14) -0.00976(15) 0.0240(5) Uani 1 1 d . . .
O2 O -0.02862(15) 0.76179(14) -0.07862(16) 0.0258(6) Uani 1 1 d . . .
O3 O 0.53636(14) 1.02664(13) 0.07258(15) 0.0196(5) Uani 1 1 d . . .
O4 O 0.43532(14) 1.13430(13) 0.04060(15) 0.0214(5) Uani 1 1 d . . .
O5 O 0.61871(14) 0.64996(13) 0.52841(15) 0.0190(5) Uani 1 1 d . . .
O6 O 0.53780(15) 0.75089(13) 0.55827(15) 0.0214(5) Uani 1 1 d . . .
O7 O 1.01535(14) 1.07369(13) 0.56513(16) 0.0245(6) Uani 1 1 d . . .
O8 O 0.90485(14) 1.17334(14) 0.51977(15) 0.0222(5) Uani 1 1 d . . .
F1 F -0.06430(13) 0.64030(13) -0.04163(15) 0.0350(6) Uani 1 1 d . . .
F2 F -0.02529(14) 0.64573(13) -0.14638(14) 0.0353(6) Uani 1 1 d . . .
F3 F 0.53545(16) 1.13414(13) -0.01131(16) 0.0411(6) Uani 1 1 d . . .
F4 F 0.57738(14) 1.15298(13) 0.12505(16) 0.0438(7) Uani 1 1 d . . .
F5 F 0.58354(14) 0.63673(12) 0.63867(13) 0.0287(5) Uani 1 1 d . . .
F6 F 0.48080(13) 0.62603(11) 0.50813(14) 0.0266(5) Uani 1 1 d . . .
F7 F 1.02854(13) 1.19288(13) 0.50487(14) 0.0330(5) Uani 1 1 d . . .
F8 F 1.03584(14) 1.19473(12) 0.63247(14) 0.0348(5) Uani 1 1 d . . .
B1 B -0.0116(2) 0.6749(2) -0.0708(3) 0.0220(8) Uani 1 1 d . . .
B2 B 0.5226(3) 1.1128(2) 0.0565(3) 0.0249(9) Uani 1 1 d . . .
B3 B 0.5541(2) 0.6648(2) 0.5586(2) 0.0195(8) Uani 1 1 d . . .
B4 B 0.9970(3) 1.1599(2) 0.5562(3) 0.0240(9) Uani 1 1 d . . .
C10 C 0.1801(2) 0.6157(2) -0.0776(2) 0.0226(7) Uani 1 1 d . . .
C11 C 0.1422(2) 0.5402(2) -0.0845(3) 0.0320(9) Uani 1 1 d . . .
H11A H 0.1055 0.5305 -0.0591 0.038 Uiso 1 1 calc R . .
C12 C 0.1585(3) 0.4797(2) -0.1283(3) 0.0401(11) Uani 1 1 d . . .
H12A H 0.1331 0.4285 -0.1324 0.048 Uiso 1 1 calc R . .
C13 C 0.2111(2) 0.4932(2) -0.1660(3) 0.0359(10) Uani 1 1 d . . .
H13A H 0.2222 0.4513 -0.1957 0.043 Uiso 1 1 calc R . .
C14 C 0.2480(2) 0.5687(2) -0.1606(2) 0.0317(9) Uani 1 1 d . . .
H14A H 0.2834 0.5786 -0.1874 0.038 Uiso 1 1 calc R . .
C15 C 0.2329(2) 0.6285(2) -0.1161(2) 0.0262(8) Uani 1 1 d . . .
H15A H 0.2589 0.6794 -0.1117 0.031 Uiso 1 1 calc R . .
C16 C 0.2401(2) 0.6759(2) 0.0938(2) 0.0257(8) Uani 1 1 d . . .
C17 C 0.2343(4) 0.7476(3) 0.1446(3) 0.0666(18) Uani 1 1 d . . .
H17A H 0.2757 0.7408 0.2019 0.100 Uiso 1 1 calc R . .
H17B H 0.1769 0.7504 0.1416 0.100 Uiso 1 1 calc R . .
H17C H 0.2466 0.7972 0.1228 0.100 Uiso 1 1 calc R . .
C18 C 0.3299(2) 0.6691(3) 0.0998(3) 0.0434(12) Uani 1 1 d . . .
H18A H 0.3705 0.6615 0.1572 0.065 Uiso 1 1 calc R . .
H18B H 0.3440 0.7183 0.0787 0.065 Uiso 1 1 calc R . .
H18C H 0.3328 0.6232 0.0673 0.065 Uiso 1 1 calc R . .
C19 C 0.2185(3) 0.6001(3) 0.1261(3) 0.0482(13) Uani 1 1 d . . .
H19A H 0.2599 0.5917 0.1832 0.072 Uiso 1 1 calc R . .
H19B H 0.2202 0.5544 0.0927 0.072 Uiso 1 1 calc R . .
H19C H 0.1614 0.6047 0.1235 0.072 Uiso 1 1 calc R . .
C20 C 0.0418(2) 0.8720(2) 0.0416(2) 0.0209(7) Uani 1 1 d . . .
C21 C 0.0090(2) 0.8245(2) 0.0850(2) 0.0277(8) Uani 1 1 d . . .
H21A H -0.0233 0.7779 0.0606 0.033 Uiso 1 1 calc R . .
C22 C 0.0245(3) 0.8466(2) 0.1642(2) 0.0345(9) Uani 1 1 d . . .
H22A H 0.0043 0.8135 0.1947 0.041 Uiso 1 1 calc R . .
C23 C 0.0688(3) 0.9162(2) 0.1995(2) 0.0305(9) Uani 1 1 d . . .
H23A H 0.0780 0.9313 0.2534 0.037 Uiso 1 1 calc R . .
C24 C 0.0992(2) 0.9629(2) 0.1555(2) 0.0285(8) Uani 1 1 d . . .
H24A H 0.1293 1.0108 0.1790 0.034 Uiso 1 1 calc R . .
C25 C 0.0865(2) 0.9409(2) 0.0773(2) 0.0240(8) Uani 1 1 d . . .
H25A H 0.1087 0.9733 0.0480 0.029 Uiso 1 1 calc R . .
C26 C -0.0433(2) 0.9072(2) -0.1380(2) 0.0220(7) Uani 1 1 d . . .
C27 C -0.1322(2) 0.8962(2) -0.1402(2) 0.0290(8) Uani 1 1 d . . .
H27A H -0.1729 0.9319 -0.1818 0.043 Uiso 1 1 calc R . .
H27B H -0.1296 0.9095 -0.0864 0.043 Uiso 1 1 calc R . .
H27C H -0.1505 0.8405 -0.1539 0.043 Uiso 1 1 calc R . .
C28 C -0.0454(2) 0.8808(2) -0.2200(2) 0.0319(9) Uani 1 1 d . . .
H28A H -0.0834 0.9161 -0.2638 0.048 Uiso 1 1 calc R . .
H28B H -0.0661 0.8255 -0.2318 0.048 Uiso 1 1 calc R . .
H28C H 0.0120 0.8838 -0.2168 0.048 Uiso 1 1 calc R . .
C29 C -0.0198(2) 0.9964(2) -0.1224(2) 0.0304(8) Uani 1 1 d . . .
H29A H -0.0612 1.0285 -0.1672 0.046 Uiso 1 1 calc R . .
H29B H 0.0370 1.0049 -0.1194 0.046 Uiso 1 1 calc R . .
H29C H -0.0201 1.0127 -0.0705 0.046 Uiso 1 1 calc R . .
C30 C 0.5313(2) 0.8824(2) 0.1260(2) 0.0182(7) Uani 1 1 d . . .
C31 C 0.5915(2) 0.9139(2) 0.1997(2) 0.0238(7) Uani 1 1 d . . .
H31A H 0.6064 0.9690 0.2030 0.029 Uiso 1 1 calc R . .
C32 C 0.6301(2) 0.8650(3) 0.2686(2) 0.0317(9) Uani 1 1 d . . .
H32A H 0.6714 0.8865 0.3186 0.038 Uiso 1 1 calc R . .
C33 C 0.6075(2) 0.7848(3) 0.2636(2) 0.0341(10) Uani 1 1 d . . .
H33A H 0.6336 0.7514 0.3105 0.041 Uiso 1 1 calc R . .
C34 C 0.5477(2) 0.7527(2) 0.1913(2) 0.0294(9) Uani 1 1 d . . .
H34A H 0.5330 0.6976 0.1885 0.035 Uiso 1 1 calc R . .
C35 C 0.5093(2) 0.8014(2) 0.1227(2) 0.0224(7) Uani 1 1 d . . .
H35A H 0.4676 0.7795 0.0731 0.027 Uiso 1 1 calc R . .
C36 C 0.5107(2) 0.9159(2) -0.0447(2) 0.0187(7) Uani 1 1 d . . .
C37 C 0.6057(2) 0.9321(2) -0.0161(2) 0.0283(8) Uani 1 1 d . . .
H37A H 0.6225 0.9152 -0.0588 0.043 Uiso 1 1 calc R . .
H37B H 0.6384 0.9019 0.0343 0.043 Uiso 1 1 calc R . .
H37C H 0.6168 0.9895 -0.0055 0.043 Uiso 1 1 calc R . .
C38 C 0.4586(3) 0.9658(3) -0.1203(2) 0.0345(9) Uani 1 1 d . . .
H38A H 0.4720 0.9497 -0.1655 0.052 Uiso 1 1 calc R . .
H38B H 0.4722 1.0227 -0.1080 0.052 Uiso 1 1 calc R . .
H38C H 0.3979 0.9572 -0.1362 0.052 Uiso 1 1 calc R . .
C39 C 0.4938(2) 0.8268(2) -0.0651(2) 0.0280(8) Uani 1 1 d . . .
H39A H 0.5097 0.8129 -0.1092 0.042 Uiso 1 1 calc R . .
H39B H 0.4333 0.8155 -0.0828 0.042 Uiso 1 1 calc R . .
H39C H 0.5275 0.7948 -0.0163 0.042 Uiso 1 1 calc R . .
C40 C 0.2727(2) 1.14667(19) -0.0504(2) 0.0178(7) Uani 1 1 d . . .
C41 C 0.2971(2) 1.1859(2) -0.1051(2) 0.0269(8) Uani 1 1 d . . .
H41A H 0.3546 1.1836 -0.0970 0.032 Uiso 1 1 calc R . .
C42 C 0.2384(3) 1.2278(2) -0.1705(2) 0.0344(9) Uani 1 1 d . . .
H42A H 0.2557 1.2548 -0.2070 0.041 Uiso 1 1 calc R . .
C43 C 0.1548(3) 1.2312(2) -0.1836(2) 0.0350(9) Uani 1 1 d . . .
H43A H 0.1144 1.2601 -0.2290 0.042 Uiso 1 1 calc R . .
C44 C 0.1296(2) 1.1917(2) -0.1300(2) 0.0284(8) Uani 1 1 d . . .
H44A H 0.0717 1.1932 -0.1393 0.034 Uiso 1 1 calc R . .
C45 C 0.1885(2) 1.1503(2) -0.0630(2) 0.0225(7) Uani 1 1 d . . .
H45A H 0.1712 1.1244 -0.0258 0.027 Uiso 1 1 calc R . .
C46 C 0.3505(2) 1.1016(2) 0.1306(2) 0.0206(7) Uani 1 1 d . . .
C47 C 0.3496(3) 1.1915(2) 0.1479(2) 0.0293(8) Uani 1 1 d . . .
H47A H 0.3481 1.1991 0.2009 0.044 Uiso 1 1 calc R . .
H47B H 0.2993 1.2163 0.1045 0.044 Uiso 1 1 calc R . .
H47C H 0.4010 1.2166 0.1492 0.044 Uiso 1 1 calc R . .
C48 C 0.4325(2) 1.0629(2) 0.1947(2) 0.0276(8) Uani 1 1 d . . .
H48A H 0.4342 1.0683 0.2493 0.041 Uiso 1 1 calc R . .
H48B H 0.4819 1.0899 0.1937 0.041 Uiso 1 1 calc R . .
H48C H 0.4335 1.0060 0.1818 0.041 Uiso 1 1 calc R . .
C49 C 0.2747(2) 1.0603(2) 0.1367(2) 0.0287(8) Uani 1 1 d . . .
H49A H 0.2773 1.0698 0.1912 0.043 Uiso 1 1 calc R . .
H49B H 0.2770 1.0025 0.1280 0.043 Uiso 1 1 calc R . .
H49C H 0.2215 1.0822 0.0948 0.043 Uiso 1 1 calc R . .
C50 C 0.7063(2) 0.64640(19) 0.44335(19) 0.0172(7) Uani 1 1 d . . .
C51 C 0.6434(2) 0.5909(2) 0.3977(2) 0.0301(9) Uani 1 1 d . . .
H51A H 0.5990 0.5785 0.4129 0.036 Uiso 1 1 calc R . .
C52 C 0.6465(3) 0.5538(3) 0.3300(3) 0.0432(11) Uani 1 1 d . . .
H52A H 0.6036 0.5165 0.2986 0.052 Uiso 1 1 calc R . .
C53 C 0.7110(2) 0.5710(3) 0.3082(2) 0.0364(10) Uani 1 1 d . . .
H53A H 0.7122 0.5458 0.2616 0.044 Uiso 1 1 calc R . .
C54 C 0.7739(2) 0.6242(2) 0.3536(2) 0.0248(8) Uani 1 1 d . . .
H54A H 0.8190 0.6348 0.3389 0.030 Uiso 1 1 calc R . .
C55 C 0.7719(2) 0.6624(2) 0.42037(19) 0.0173(7) Uani 1 1 d . . .
H55A H 0.8151 0.6997 0.4510 0.021 Uiso 1 1 calc R . .
C56 C 0.7873(2) 0.6662(2) 0.62620(19) 0.0184(7) Uani 1 1 d . . .
C57 C 0.7817(3) 0.5754(2) 0.6356(2) 0.0309(9) Uani 1 1 d . . .
H57A H 0.8288 0.5578 0.6867 0.046 Uiso 1 1 calc R . .
H57B H 0.7851 0.5481 0.5891 0.046 Uiso 1 1 calc R . .
H57C H 0.7276 0.5622 0.6369 0.046 Uiso 1 1 calc R . .
C58 C 0.8742(2) 0.6875(2) 0.6293(2) 0.0294(8) Uani 1 1 d . . .
H58A H 0.9193 0.6705 0.6820 0.044 Uiso 1 1 calc R . .
H58B H 0.8776 0.7456 0.6232 0.044 Uiso 1 1 calc R . .
H58C H 0.8810 0.6601 0.5846 0.044 Uiso 1 1 calc R . .
C59 C 0.7769(2) 0.7104(2) 0.6959(2) 0.0260(8) Uani 1 1 d . . .
H59A H 0.8239 0.6960 0.7486 0.039 Uiso 1 1 calc R . .
H59B H 0.7229 0.6949 0.6962 0.039 Uiso 1 1 calc R . .
H59C H 0.7774 0.7684 0.6875 0.039 Uiso 1 1 calc R . .
C60 C 0.5762(2) 0.89531(19) 0.6152(2) 0.0168(7) Uani 1 1 d . . .
C61 C 0.5921(3) 0.8588(2) 0.6892(2) 0.0298(9) Uani 1 1 d . . .
H61A H 0.5974 0.8022 0.6938 0.036 Uiso 1 1 calc R . .
C62 C 0.6006(3) 0.9040(2) 0.7566(2) 0.0371(10) Uani 1 1 d . . .
H62A H 0.6124 0.8785 0.8074 0.045 Uiso 1 1 calc R . .
C63 C 0.5916(2) 0.9870(2) 0.7497(2) 0.0319(9) Uani 1 1 d . . .
H63A H 0.5956 1.0184 0.7950 0.038 Uiso 1 1 calc R . .
C64 C 0.5772(2) 1.0231(2) 0.6767(2) 0.0278(9) Uani 1 1 d . . .
H64A H 0.5719 1.0798 0.6723 0.033 Uiso 1 1 calc R . .
C65 C 0.5700(2) 0.97903(19) 0.6096(2) 0.0232(7) Uani 1 1 d . . .
H65A H 0.5609 1.0053 0.5599 0.028 Uiso 1 1 calc R . .
C66 C 0.4706(2) 0.8570(2) 0.4356(2) 0.0237(8) Uani 1 1 d . . .
C67 C 0.4810(3) 0.9321(2) 0.3918(2) 0.0328(9) Uani 1 1 d . . .
H67A H 0.4281 0.9421 0.3426 0.049 Uiso 1 1 calc R . .
H67B H 0.5275 0.9238 0.3761 0.049 Uiso 1 1 calc R . .
H67C H 0.4939 0.9782 0.4288 0.049 Uiso 1 1 calc R . .
C68 C 0.4544(2) 0.7848(2) 0.3775(2) 0.0312(9) Uani 1 1 d . . .
H68A H 0.4046 0.7956 0.3257 0.047 Uiso 1 1 calc R . .
H68B H 0.4442 0.7368 0.4032 0.047 Uiso 1 1 calc R . .
H68C H 0.5042 0.7762 0.3667 0.047 Uiso 1 1 calc R . .
C69 C 0.3956(2) 0.8683(3) 0.4577(3) 0.0343(9) Uani 1 1 d . . .
H69A H 0.3446 0.8828 0.4084 0.051 Uiso 1 1 calc R . .
H69B H 0.4090 0.9110 0.4986 0.051 Uiso 1 1 calc R . .
H69C H 0.3855 0.8181 0.4803 0.051 Uiso 1 1 calc R . .
C70 C 1.0307(2) 0.92555(19) 0.6132(2) 0.0172(7) Uani 1 1 d . . .
C71 C 1.0980(2) 0.9569(2) 0.6825(2) 0.0243(7) Uani 1 1 d . . .
H71A H 1.1062 1.0133 0.6881 0.029 Uiso 1 1 calc R . .
C72 C 1.1532(2) 0.9061(2) 0.7433(2) 0.0274(8) Uani 1 1 d . . .
H72A H 1.1990 0.9279 0.7902 0.033 Uiso 1 1 calc R . .
C73 C 1.1415(2) 0.8240(2) 0.7357(2) 0.0281(8) Uani 1 1 d . . .
H73A H 1.1790 0.7894 0.7775 0.034 Uiso 1 1 calc R . .
C74 C 1.0754(2) 0.7922(2) 0.6673(2) 0.0260(8) Uani 1 1 d . . .
H74A H 1.0677 0.7357 0.6621 0.031 Uiso 1 1 calc R . .
C75 C 1.0202(2) 0.84207(19) 0.6062(2) 0.0222(7) Uani 1 1 d . . .
H75A H 0.9749 0.8196 0.5594 0.027 Uiso 1 1 calc R . .
C76 C 0.9755(2) 0.9712(2) 0.4375(2) 0.0245(8) Uani 1 1 d . . .
C77 C 0.9323(3) 0.8938(2) 0.3959(3) 0.0438(12) Uani 1 1 d . . .
H77A H 0.9410 0.8855 0.3465 0.066 Uiso 1 1 calc R . .
H77B H 0.8713 0.8974 0.3808 0.066 Uiso 1 1 calc R . .
H77C H 0.9568 0.8488 0.4337 0.066 Uiso 1 1 calc R . .
C78 C 1.0715(2) 0.9687(3) 0.4606(3) 0.0405(11) Uani 1 1 d . . .
H78A H 1.0801 0.9566 0.4117 0.061 Uiso 1 1 calc R . .
H78B H 1.0985 0.9271 0.5021 0.061 Uiso 1 1 calc R . .
H78C H 1.0969 1.0209 0.4828 0.061 Uiso 1 1 calc R . .
C79 C 0.9342(3) 1.0413(2) 0.3786(2) 0.0353(10) Uani 1 1 d . . .
H79A H 0.9386 1.0321 0.3271 0.053 Uiso 1 1 calc R . .
H79B H 0.9635 1.0913 0.4036 0.053 Uiso 1 1 calc R . .
H79C H 0.8742 1.0454 0.3675 0.053 Uiso 1 1 calc R . .
C80 C 0.7410(2) 1.1744(2) 0.4346(2) 0.0226(7) Uani 1 1 d . . .
C81 C 0.7604(3) 1.2370(3) 0.3936(3) 0.0613(17) Uani 1 1 d . . .
H81A H 0.8180 1.2519 0.4100 0.074 Uiso 1 1 calc R . .
C82 C 0.6971(3) 1.2770(4) 0.3300(4) 0.091(3) Uani 1 1 d . . .
H82A H 0.7116 1.3176 0.3015 0.109 Uiso 1 1 calc R . .
C83 C 0.6131(3) 1.2591(4) 0.3074(3) 0.0686(19) Uani 1 1 d . . .
H83A H 0.5696 1.2882 0.2645 0.082 Uiso 1 1 calc R . .
C84 C 0.5925(2) 1.1982(2) 0.3476(2) 0.0326(9) Uani 1 1 d . . .
H84A H 0.5347 1.1847 0.3317 0.039 Uiso 1 1 calc R . .
C85 C 0.6556(2) 1.1572(2) 0.4106(2) 0.0255(8) Uani 1 1 d . . .
H85A H 0.6405 1.1161 0.4382 0.031 Uiso 1 1 calc R . .
C86 C 0.8208(2) 1.1659(2) 0.6160(2) 0.0252(8) Uani 1 1 d . . .
C87 C 0.8932(3) 1.1264(3) 0.6898(2) 0.0394(10) Uani 1 1 d . . .
H87A H 0.8916 1.1449 0.7405 0.059 Uiso 1 1 calc R . .
H87B H 0.9478 1.1412 0.6904 0.059 Uiso 1 1 calc R . .
H87C H 0.8865 1.0680 0.6856 0.059 Uiso 1 1 calc R . .
C88 C 0.7363(3) 1.1487(3) 0.6178(3) 0.0408(11) Uani 1 1 d . . .
H88A H 0.7372 1.1697 0.6688 0.061 Uiso 1 1 calc R . .
H88B H 0.7266 1.0907 0.6150 0.061 Uiso 1 1 calc R . .
H88C H 0.6906 1.1747 0.5708 0.061 Uiso 1 1 calc R . .
C89 C 0.8355(3) 1.2583(2) 0.6201(3) 0.0345(9) Uani 1 1 d . . .
H89A H 0.8326 1.2798 0.6692 0.052 Uiso 1 1 calc R . .
H89B H 0.7916 1.2835 0.5712 0.052 Uiso 1 1 calc R . .
H89C H 0.8916 1.2695 0.6224 0.052 Uiso 1 1 calc R . .

loop_
_atom_site_aniso_label
_atom_site_aniso_U_11
_atom_site_aniso_U_22
_atom_site_aniso_U_33
_atom_site_aniso_U_23
_atom_site_aniso_U_13
_atom_site_aniso_U_12
Pd1 0.01378(11) 0.01299(12) 0.02277(12) -0.00257(10) 0.00773(10) -0.00111(10)
Pd2 0.01405(11) 0.01159(11) 0.01685(11) -0.00084(9) 0.00676(10) -0.00085(9)
Pd3 0.01359(11) 0.01137(11) 0.02434(12) 0.00085(10) 0.01014(10) -0.00132(9)
Pd4 0.01435(12) 0.01414(12) 0.02798(13) 0.00143(11) 0.01112(11) -0.00240(10)
Cl1 0.0148(4) 0.0126(4) 0.0282(4) -0.0019(3) 0.0092(3) -0.0008(3)
Cl2 0.0162(4) 0.0146(4) 0.0325(4) -0.0025(4) 0.0090(3) -0.0006(3)
Cl3 0.0233(5) 0.0139(5) 0.0831(8) 0.0046(4) 0.0318(5) -0.0004(3)
Cl4 0.0200(4) 0.0156(4) 0.0440(5) 0.0014(4) 0.0198(4) -0.0011(3)
P1 0.0141(4) 0.0162(4) 0.0237(4) 0.0011(4) 0.0068(4) -0.0012(3)
P2 0.0165(4) 0.0145(4) 0.0259(4) -0.0027(4) 0.0091(4) -0.0013(3)
P3 0.0156(4) 0.0124(4) 0.0156(4) 0.0010(3) 0.0068(3) -0.0008(3)
P4 0.0168(4) 0.0127(4) 0.0207(4) -0.0013(3) 0.0101(4) -0.0014(3)
P5 0.0143(4) 0.0128(4) 0.0172(4) 0.0003(3) 0.0085(3) 0.0003(3)
P6 0.0158(4) 0.0110(4) 0.0230(4) -0.0005(4) 0.0106(3) -0.0008(3)
P7 0.0143(4) 0.0146(4) 0.0235(4) 0.0006(4) 0.0095(4) -0.0012(3)
P8 0.0144(4) 0.0156(4) 0.0240(5) 0.0013(3) 0.0080(4) -0.0012(3)
O1 0.0165(12) 0.0228(12) 0.0325(14) 0.0024(10) 0.0104(11) -0.0021(10)
O2 0.0154(12) 0.0157(12) 0.0414(15) -0.0050(11) 0.0078(12) -0.0033(10)
O3 0.0160(12) 0.0152(11) 0.0268(13) -0.0029(9) 0.0086(11) -0.0029(9)
O4 0.0184(12) 0.0146(11) 0.0357(14) -0.0018(10) 0.0159(11) -0.0022(9)
O5 0.0203(12) 0.0131(11) 0.0299(13) -0.0012(10) 0.0167(11) -0.0001(9)
O6 0.0236(13) 0.0129(12) 0.0358(14) -0.0028(10) 0.0205(12) -0.0031(9)
O7 0.0127(12) 0.0168(12) 0.0408(15) 0.0012(11) 0.0086(11) -0.0032(9)
O8 0.0142(12) 0.0159(12) 0.0355(14) 0.0049(10) 0.0100(11) -0.0003(9)
F1 0.0203(11) 0.0311(12) 0.0544(15) 0.0095(11) 0.0170(11) -0.0013(9)
F2 0.0312(13) 0.0303(12) 0.0342(12) -0.0084(10) 0.0044(10) 0.0048(10)
F3 0.0547(16) 0.0276(12) 0.0648(17) 0.0152(11) 0.0483(14) 0.0089(11)
F4 0.0255(12) 0.0227(12) 0.0653(17) -0.0146(11) 0.0028(12) -0.0035(9)
F5 0.0336(12) 0.0280(11) 0.0307(11) 0.0087(9) 0.0199(10) 0.0026(9)
F6 0.0222(11) 0.0180(10) 0.0436(13) -0.0076(9) 0.0180(10) -0.0061(8)
F7 0.0200(11) 0.0311(12) 0.0494(14) 0.0189(11) 0.0165(11) 0.0023(9)
F8 0.0283(12) 0.0252(11) 0.0411(13) -0.0095(10) 0.0058(11) -0.0017(9)
B1 0.0165(19) 0.0144(18) 0.033(2) -0.0001(16) 0.0082(17) -0.0018(15)
B2 0.018(2) 0.0177(19) 0.042(2) 0.0033(18) 0.0155(19) 0.0000(16)
B3 0.020(2) 0.0162(18) 0.026(2) -0.0007(15) 0.0136(17) -0.0046(15)
B4 0.016(2) 0.0176(19) 0.037(2) 0.0065(17) 0.0110(18) -0.0017(15)
C10 0.0175(17) 0.0169(17) 0.0261(18) -0.0031(14) 0.0026(15) 0.0001(13)
C11 0.0234(19) 0.0190(18) 0.049(2) -0.0010(17) 0.0117(18) -0.0008(15)
C12 0.029(2) 0.020(2) 0.063(3) -0.0086(19) 0.013(2) -0.0018(16)
C13 0.0224(19) 0.0255(19) 0.046(2) -0.0144(19) 0.0017(18) 0.0047(16)
C14 0.0244(19) 0.029(2) 0.037(2) -0.0085(17) 0.0092(17) 0.0041(16)
C15 0.0208(18) 0.0204(17) 0.034(2) -0.0018(15) 0.0092(16) -0.0004(14)
C16 0.0153(17) 0.0283(19) 0.0256(18) 0.0097(15) 0.0013(15) 0.0007(15)
C17 0.077(4) 0.064(3) 0.024(2) -0.005(2) -0.010(3) 0.029(3)
C18 0.0170(19) 0.063(3) 0.041(2) 0.031(2) 0.0046(18) 0.003(2)
C19 0.028(2) 0.061(3) 0.044(3) 0.029(2) 0.005(2) -0.009(2)
C20 0.0190(17) 0.0189(17) 0.0251(18) 0.0014(14) 0.0097(15) 0.0014(14)
C21 0.0283(18) 0.0252(18) 0.0320(18) 0.0021(17) 0.0154(16) -0.0019(17)
C22 0.043(2) 0.030(2) 0.040(2) 0.0008(17) 0.027(2) -0.0054(17)
C23 0.037(2) 0.032(2) 0.0253(19) -0.0028(16) 0.0156(18) -0.0040(17)
C24 0.0309(19) 0.0244(18) 0.0294(18) -0.0041(16) 0.0122(16) -0.0073(16)
C25 0.0244(18) 0.0230(18) 0.0294(18) -0.0001(15) 0.0161(16) -0.0011(14)
C26 0.0164(17) 0.0224(17) 0.0257(18) -0.0009(15) 0.0076(15) 0.0028(14)
C27 0.0195(19) 0.030(2) 0.039(2) -0.0012(17) 0.0145(17) 0.0001(15)
C28 0.025(2) 0.041(2) 0.029(2) -0.0013(17) 0.0115(17) 0.0064(17)
C29 0.0249(19) 0.0251(19) 0.036(2) 0.0079(18) 0.0081(17) 0.0033(16)
C30 0.0138(16) 0.0235(17) 0.0188(16) 0.0051(13) 0.0086(14) 0.0043(13)
C31 0.0252(19) 0.0266(19) 0.0202(17) -0.0002(14) 0.0103(15) 0.0011(15)
C32 0.024(2) 0.049(3) 0.0162(17) -0.0013(17) 0.0032(16) 0.0054(18)
C33 0.027(2) 0.048(3) 0.029(2) 0.0200(19) 0.0146(18) 0.0127(18)
C34 0.027(2) 0.027(2) 0.037(2) 0.0167(16) 0.0162(18) 0.0072(15)
C35 0.0212(18) 0.0205(17) 0.0260(18) 0.0055(14) 0.0106(15) 0.0013(14)
C36 0.0193(17) 0.0215(17) 0.0158(15) -0.0026(13) 0.0079(14) -0.0010(14)
C37 0.0238(19) 0.039(2) 0.0258(18) -0.0045(16) 0.0139(16) -0.0002(16)
C38 0.040(2) 0.048(3) 0.0191(16) 0.0114(18) 0.0157(17) 0.016(2)
C39 0.0308(19) 0.0247(18) 0.0345(19) -0.0118(17) 0.0199(16) -0.0028(17)
C40 0.0239(18) 0.0108(15) 0.0175(16) -0.0013(12) 0.0079(14) 0.0018(13)
C41 0.030(2) 0.0253(19) 0.030(2) -0.0004(16) 0.0182(17) 0.0021(16)
C42 0.046(3) 0.036(2) 0.029(2) 0.0099(17) 0.023(2) 0.0101(19)
C43 0.040(2) 0.034(2) 0.025(2) 0.0049(17) 0.0078(18) 0.0145(19)
C44 0.027(2) 0.0252(19) 0.031(2) -0.0041(16) 0.0114(17) 0.0040(16)
C45 0.0240(19) 0.0151(16) 0.0279(18) -0.0030(14) 0.0107(16) -0.0004(14)
C46 0.0234(18) 0.0185(16) 0.0206(16) -0.0063(14) 0.0104(15) -0.0023(14)
C47 0.037(2) 0.0225(19) 0.033(2) -0.0113(16) 0.0195(18) -0.0021(16)
C48 0.032(2) 0.032(2) 0.0210(17) 0.0001(16) 0.0133(16) 0.0010(16)
C49 0.030(2) 0.034(2) 0.0264(18) -0.0056(17) 0.0158(17) -0.0049(17)
C50 0.0188(16) 0.0157(16) 0.0160(15) 0.0022(12) 0.0065(14) 0.0051(13)
C51 0.0252(19) 0.038(2) 0.031(2) -0.0130(17) 0.0154(17) -0.0110(17)
C52 0.031(2) 0.060(3) 0.040(2) -0.028(2) 0.0162(19) -0.016(2)
C53 0.029(2) 0.054(3) 0.029(2) -0.0194(19) 0.0150(18) -0.0030(19)
C54 0.0167(17) 0.035(2) 0.0235(18) 0.0033(16) 0.0095(15) 0.0051(15)
C55 0.0143(16) 0.0182(16) 0.0157(15) -0.0011(13) 0.0030(13) -0.0001(13)
C56 0.0173(16) 0.0216(17) 0.0152(15) 0.0035(13) 0.0059(14) 0.0053(13)
C57 0.040(2) 0.0239(19) 0.0266(19) 0.0115(15) 0.0120(18) 0.0086(16)
C58 0.0166(17) 0.046(2) 0.0221(18) 0.0052(17) 0.0056(15) 0.0049(17)
C59 0.0274(19) 0.035(2) 0.0144(16) -0.0029(15) 0.0079(15) 0.0021(16)
C60 0.0147(16) 0.0142(15) 0.0234(17) -0.0014(13) 0.0102(14) -0.0004(12)
C61 0.047(2) 0.0157(17) 0.033(2) -0.0020(15) 0.0234(19) -0.0033(16)
C62 0.058(3) 0.033(2) 0.026(2) -0.0031(17) 0.024(2) -0.009(2)
C63 0.042(2) 0.0263(19) 0.035(2) -0.0153(17) 0.0238(19) -0.0117(17)
C64 0.0263(19) 0.0125(16) 0.044(2) -0.0082(15) 0.0152(18) -0.0033(14)
C65 0.0219(17) 0.0192(18) 0.0272(18) 0.0006(14) 0.0093(15) 0.0007(13)
C66 0.0183(17) 0.0259(18) 0.0217(17) 0.0014(14) 0.0037(15) 0.0006(14)
C67 0.033(2) 0.027(2) 0.028(2) 0.0049(16) 0.0043(18) 0.0002(16)
C68 0.028(2) 0.033(2) 0.0238(19) -0.0072(16) 0.0029(17) -0.0048(17)
C69 0.0152(18) 0.042(2) 0.040(2) -0.0040(19) 0.0066(17) 0.0015(17)
C70 0.0164(16) 0.0180(16) 0.0199(16) 0.0042(13) 0.0105(14) 0.0014(13)
C71 0.0296(18) 0.0207(16) 0.0246(16) -0.0011(15) 0.0136(15) -0.0057(16)
C72 0.0241(19) 0.031(2) 0.0218(18) -0.0013(15) 0.0054(16) -0.0044(16)
C73 0.0299(19) 0.0277(18) 0.0284(18) 0.0072(17) 0.0140(16) 0.0066(17)
C74 0.028(2) 0.0190(17) 0.0313(19) -0.0017(15) 0.0129(17) 0.0052(15)
C75 0.0204(17) 0.0169(17) 0.0286(18) 0.0014(14) 0.0101(15) 0.0037(13)
C76 0.0272(19) 0.027(2) 0.0248(17) 0.0009(15) 0.0168(16) -0.0004(15)
C77 0.079(4) 0.030(2) 0.042(2) -0.0092(19) 0.044(3) -0.017(2)
C78 0.029(2) 0.061(3) 0.041(2) 0.006(2) 0.0241(19) 0.006(2)
C79 0.045(2) 0.037(2) 0.0238(19) 0.0075(17) 0.0148(19) -0.0008(19)
C80 0.0170(17) 0.0299(19) 0.0194(16) 0.0023(15) 0.0066(14) -0.0014(15)
C81 0.020(2) 0.097(4) 0.056(3) 0.047(3) 0.007(2) -0.009(2)
C82 0.032(3) 0.145(6) 0.088(4) 0.092(5) 0.019(3) 0.007(3)
C83 0.024(2) 0.112(5) 0.055(3) 0.055(3) 0.004(2) 0.005(3)
C84 0.0203(19) 0.049(2) 0.0262(19) 0.0013(18) 0.0075(16) -0.0017(18)
C85 0.029(2) 0.0234(18) 0.0273(19) -0.0001(15) 0.0150(17) -0.0036(15)
C86 0.0257(19) 0.0266(19) 0.0224(17) -0.0066(15) 0.0096(16) -0.0007(15)
C87 0.051(3) 0.039(2) 0.0220(19) 0.0017(18) 0.0098(19) 0.001(2)
C88 0.041(2) 0.054(3) 0.035(2) -0.014(2) 0.024(2) -0.007(2)
C89 0.035(2) 0.025(2) 0.040(2) -0.0016(17) 0.013(2) 0.0014(17)

loop_
_atom_type_symbol
_atom_type_description
_atom_type_scat_dispersion_real
_atom_type_scat_dispersion_imag
_atom_type_scat_source
C C 0.0033 0.0016 'International Tables Vol C Tables 4.2.6.8 and 6.1.1.4'
H H 0.0000 0.0000 'International Tables Vol C Tables 4.2.6.8 and 6.1.1.4'
B B 0.0013 0.0007 'International Tables Vol C Tables 4.2.6.8 and 6.1.1.4'
O O 0.0106 0.0060 'International Tables Vol C Tables 4.2.6.8 and 6.1.1.4'
F F 0.0171 0.0103 'International Tables Vol C Tables 4.2.6.8 and 6.1.1.4'
P P 0.1023 0.0942 'International Tables Vol C Tables 4.2.6.8 and 6.1.1.4'
Cl Cl 0.1484 0.1585 'International Tables Vol C Tables 4.2.6.8 and 6.1.1.4'
Pd Pd -0.9988 1.0072 'International Tables Vol C Tables 4.2.6.8 and 6.1.1.4'

loop_
_geom_angle_atom_site_label_1
_geom_angle_atom_site_label_2
_geom_angle_atom_site_label_3
_geom_angle
_geom_angle_site_symmetry_1
_geom_angle_site_symmetry_3
_geom_angle_publ_flag
P1 Pd1 P2 89.66(3) . . ?
P1 Pd1 Cl2 168.79(3) . . ?
P2 Pd1 Cl2 94.51(3) . . ?
P1 Pd1 Cl1 95.93(3) . . ?
P2 Pd1 Cl1 174.41(3) . . ?
Cl2 Pd1 Cl1 80.03(3) . . ?
P4 Pd2 P3 90.03(3) . . ?
P4 Pd2 Cl2 92.27(3) . . ?
P3 Pd2 Cl2 176.55(3) . . ?
P4 Pd2 Cl1 171.80(3) . . ?
P3 Pd2 Cl1 97.87(3) . . ?
Cl2 Pd2 Cl1 79.93(3) . . ?
P6 Pd3 P5 90.86(3) . . ?
P6 Pd3 Cl4 172.76(3) . . ?
P5 Pd3 Cl4 96.26(3) . . ?
P6 Pd3 Cl3 92.64(3) . . ?
P5 Pd3 Cl3 176.09(3) . . ?
Cl4 Pd3 Cl3 80.29(3) . . ?
P7 Pd4 P8 90.71(3) . . ?
P7 Pd4 Cl3 172.97(3) . . ?
P8 Pd4 Cl3 95.52(3) . . ?
P7 Pd4 Cl4 94.08(3) . . ?
P8 Pd4 Cl4 173.00(3) . . ?
Cl3 Pd4 Cl4 80.02(3) . . ?
Pd2 Cl1 Pd1 96.38(3) . . ?
Pd1 Cl2 Pd2 97.47(3) . . ?
Pd4 Cl3 Pd3 98.24(3) . . ?
Pd3 Cl4 Pd4 98.33(3) . . ?
O1 P1 C10 104.41(15) . . ?
O1 P1 C16 100.54(15) . . ?
C10 P1 C16 107.81(16) . . ?
O1 P1 Pd1 116.38(10) . . ?
C10 P1 Pd1 117.45(12) . . ?
C16 P1 Pd1 108.69(12) . . ?
O2 P2 C20 105.84(15) . . ?
O2 P2 C26 99.30(15) . . ?
C20 P2 C26 108.81(16) . . ?
O2 P2 Pd1 117.43(10) . . ?
C20 P2 Pd1 106.86(11) . . ?
C26 P2 Pd1 117.81(12) . . ?
O3 P3 C30 100.83(14) . . ?
O3 P3 C36 103.77(14) . . ?
C30 P3 C36 109.60(15) . . ?
O3 P3 Pd2 117.74(9) . . ?
C30 P3 Pd2 111.75(11) . . ?
C36 P3 Pd2 112.26(11) . . ?
O4 P4 C40 100.45(14) . . ?
O4 P4 C46 104.03(15) . . ?
C40 P4 C46 112.35(16) . . ?
O4 P4 Pd2 119.29(10) . . ?
C40 P4 Pd2 109.97(11) . . ?
C46 P4 Pd2 110.38(11) . . ?
O5 P5 C50 100.05(14) . . ?
O5 P5 C56 104.73(14) . . ?
C50 P5 C56 109.50(15) . . ?
O5 P5 Pd3 117.19(9) . . ?
C50 P5 Pd3 112.88(11) . . ?
C56 P5 Pd3 111.59(11) . . ?
O6 P6 C60 99.91(14) . . ?
O6 P6 C66 103.11(15) . . ?
C60 P6 C66 110.89(16) . . ?
O6 P6 Pd3 119.14(10) . . ?
C60 P6 Pd3 110.15(11) . . ?
C66 P6 Pd3 112.78(12) . . ?
O7 P7 C70 99.83(14) . . ?
O7 P7 C76 104.50(15) . . ?
C70 P7 C76 108.99(16) . . ?
O7 P7 Pd4 117.16(10) . . ?
C70 P7 Pd4 112.19(11) . . ?
C76 P7 Pd4 113.06(12) . . ?
O8 P8 C80 100.35(14) . . ?
O8 P8 C86 105.27(15) . . ?
C80 P8 C86 107.56(16) . . ?
O8 P8 Pd4 116.69(10) . . ?
C80 P8 Pd4 112.92(12) . . ?
C86 P8 Pd4 112.92(12) . . ?
B1 O1 P1 127.1(2) . . ?
B1 O2 P2 133.5(2) . . ?
B2 O3 P3 135.7(2) . . ?
B2 O4 P4 136.1(2) . . ?
B3 O5 P5 136.4(2) . . ?
B3 O6 P6 138.0(2) . . ?
B4 O7 P7 136.7(2) . . ?
B4 O8 P8 135.2(2) . . ?
F2 B1 F1 112.2(3) . . ?
F2 B1 O2 108.2(3) . . ?
F1 B1 O2 108.0(3) . . ?
F2 B1 O1 111.4(3) . . ?
F1 B1 O1 108.0(3) . . ?
O2 B1 O1 108.9(3) . . ?
F4 B2 F3 111.0(3) . . ?
F4 B2 O3 108.1(3) . . ?
F3 B2 O3 110.6(3) . . ?
F4 B2 O4 108.5(3) . . ?
F3 B2 O4 108.4(3) . . ?
O3 B2 O4 110.2(3) . . ?
F6 B3 F5 110.5(3) . . ?
F6 B3 O6 109.7(3) . . ?
F5 B3 O6 108.5(3) . . ?
F6 B3 O5 108.6(3) . . ?
F5 B3 O5 109.4(3) . . ?
O6 B3 O5 110.1(3) . . ?
F8 B4 F7 109.8(3) . . ?
F8 B4 O7 108.3(3) . . ?
F7 B4 O7 109.5(3) . . ?
F8 B4 O8 110.7(3) . . ?
F7 B4 O8 108.4(3) . . ?
O7 B4 O8 110.1(3) . . ?
C15 C10 C11 118.8(3) . . ?
C15 C10 P1 123.4(3) . . ?
C11 C10 P1 117.7(3) . . ?
C12 C11 C10 119.9(4) . . ?
C13 C12 C11 120.6(4) . . ?
C12 C13 C14 119.8(4) . . ?
C15 C14 C13 119.6(4) . . ?
C14 C15 C10 121.2(3) . . ?
C19 C16 C18 109.3(3) . . ?
C19 C16 C17 109.1(4) . . ?
C18 C16 C17 110.3(4) . . ?
C19 C16 P1 108.8(3) . . ?
C18 C16 P1 111.1(3) . . ?
C17 C16 P1 108.2(3) . . ?
C25 C20 C21 119.6(3) . . ?
C25 C20 P2 121.6(3) . . ?
C21 C20 P2 118.7(3) . . ?
C22 C21 C20 119.0(4) . . ?
C23 C22 C21 121.2(4) . . ?
C24 C23 C22 119.0(4) . . ?
C23 C24 C25 120.7(3) . . ?
C24 C25 C20 120.5(3) . . ?
C28 C26 C29 110.5(3) . . ?
C28 C26 C27 109.7(3) . . ?
C29 C26 C27 107.7(3) . . ?
C28 C26 P2 107.1(2) . . ?
C29 C26 P2 114.9(2) . . ?
C27 C26 P2 106.8(2) . . ?
C31 C30 C35 119.0(3) . . ?
C31 C30 P3 118.6(3) . . ?
C35 C30 P3 122.4(3) . . ?
C30 C31 C32 120.4(3) . . ?
C33 C32 C31 119.5(4) . . ?
C34 C33 C32 120.9(4) . . ?
C33 C34 C35 119.7(4) . . ?
C34 C35 C30 120.6(3) . . ?
C38 C36 C39 109.7(3) . . ?
C38 C36 C37 110.2(3) . . ?
C39 C36 C37 108.7(3) . . ?
C38 C36 P3 107.5(2) . . ?
C39 C36 P3 113.1(2) . . ?
C37 C36 P3 107.6(2) . . ?
C45 C40 C41 119.4(3) . . ?
C45 C40 P4 123.7(3) . . ?
C41 C40 P4 116.9(3) . . ?
C42 C41 C40 120.3(4) . . ?
C43 C42 C41 120.7(4) . . ?
C42 C43 C44 119.5(4) . . ?
C45 C44 C43 120.5(4) . . ?
C44 C45 C40 119.7(3) . . ?
C47 C46 C49 109.9(3) . . ?
C47 C46 C48 110.1(3) . . ?
C49 C46 C48 107.8(3) . . ?
C47 C46 P4 109.0(2) . . ?
C49 C46 P4 114.1(2) . . ?
C48 C46 P4 105.8(2) . . ?
C51 C50 C55 118.9(3) . . ?
C51 C50 P5 117.7(3) . . ?
C55 C50 P5 123.4(2) . . ?
C52 C51 C50 119.5(4) . . ?
C53 C52 C51 120.5(4) . . ?
C54 C53 C52 120.4(3) . . ?
C53 C54 C55 120.3(3) . . ?
C54 C55 C50 120.4(3) . . ?
C57 C56 C58 109.5(3) . . ?
C57 C56 C59 110.3(3) . . ?
C58 C56 C59 109.0(3) . . ?
C57 C56 P5 107.5(2) . . ?
C58 C56 P5 113.2(2) . . ?
C59 C56 P5 107.4(2) . . ?
C61 C60 C65 119.0(3) . . ?
C61 C60 P6 116.8(3) . . ?
C65 C60 P6 124.1(3) . . ?
C60 C61 C62 120.8(3) . . ?
C61 C62 C63 119.7(4) . . ?
C64 C63 C62 119.3(3) . . ?
C63 C64 C65 121.6(3) . . ?
C64 C65 C60 119.5(3) . . ?
C67 C66 C69 109.9(3) . . ?
C67 C66 C68 108.3(3) . . ?
C69 C66 C68 110.3(3) . . ?
C67 C66 P6 114.9(2) . . ?
C69 C66 P6 107.9(3) . . ?
C68 C66 P6 105.5(2) . . ?
C71 C70 C75 118.6(3) . . ?
C71 C70 P7 118.7(3) . . ?
C75 C70 P7 122.6(3) . . ?
C72 C71 C70 120.5(3) . . ?
C73 C72 C71 120.1(3) . . ?
C74 C73 C72 120.0(3) . . ?
C73 C74 C75 120.4(3) . . ?
C74 C75 C70 120.4(3) . . ?
C77 C76 C79 108.7(3) . . ?
C77 C76 C78 111.0(3) . . ?
C79 C76 C78 109.7(3) . . ?
C77 C76 P7 113.9(2) . . ?
C79 C76 P7 106.3(2) . . ?
C78 C76 P7 107.0(3) . . ?
C85 C80 C81 117.3(3) . . ?
C85 C80 P8 124.0(3) . . ?
C81 C80 P8 118.3(3) . . ?
C82 C81 C80 120.9(4) . . ?
C83 C82 C81 120.8(4) . . ?
C82 C83 C84 119.2(4) . . ?
C85 C84 C83 120.3(4) . . ?
C84 C85 C80 121.4(3) . . ?
C88 C86 C87 110.1(3) . . ?
C88 C86 C89 109.1(3) . . ?
C87 C86 C89 109.0(3) . . ?
C88 C86 P8 113.7(3) . . ?
C87 C86 P8 107.4(3) . . ?
C89 C86 P8 107.3(3) . . ?

loop_
_geom_bond_atom_site_label_1
_geom_bond_atom_site_label_2
_geom_bond_distance
_geom_bond_site_symmetry_2
_geom_bond_publ_flag
Pd1 P1 2.2678(9) . ?
Pd1 P2 2.2733(9) . ?
Pd1 Cl2 2.4133(8) . ?
Pd1 Cl1 2.4437(8) . ?
Pd2 P4 2.2501(9) . ?
Pd2 P3 2.2605(8) . ?
Pd2 Cl2 2.4259(8) . ?
Pd2 Cl1 2.4364(8) . ?
Pd3 P6 2.2481(8) . ?
Pd3 P5 2.2605(9) . ?
Pd3 Cl4 2.4140(9) . ?
Pd3 Cl3 2.4244(9) . ?
Pd4 P7 2.2617(8) . ?
Pd4 P8 2.2690(9) . ?
Pd4 Cl3 2.4224(9) . ?
Pd4 Cl4 2.4296(8) . ?
P1 O1 1.574(2) . ?
P1 C10 1.823(4) . ?
P1 C16 1.870(3) . ?
P2 O2 1.568(2) . ?
P2 C20 1.814(4) . ?
P2 C26 1.861(4) . ?
P3 O3 1.563(2) . ?
P3 C30 1.814(3) . ?
P3 C36 1.860(3) . ?
P4 O4 1.558(2) . ?
P4 C40 1.820(3) . ?
P4 C46 1.847(3) . ?
P5 O5 1.564(2) . ?
P5 C50 1.819(3) . ?
P5 C56 1.854(3) . ?
P6 O6 1.556(2) . ?
P6 C60 1.822(3) . ?
P6 C66 1.858(3) . ?
P7 O7 1.564(2) . ?
P7 C70 1.820(3) . ?
P7 C76 1.856(3) . ?
P8 O8 1.560(2) . ?
P8 C80 1.813(3) . ?
P8 C86 1.858(4) . ?
O1 B1 1.478(5) . ?
O2 B1 1.474(5) . ?
O3 B2 1.465(5) . ?
O4 B2 1.467(4) . ?
O5 B3 1.471(4) . ?
O6 B3 1.463(4) . ?
O7 B4 1.466(5) . ?
O8 B4 1.468(4) . ?
F1 B1 1.371(5) . ?
F2 B1 1.371(5) . ?
F3 B2 1.386(5) . ?
F4 B2 1.369(5) . ?
F5 B3 1.392(4) . ?
F6 B3 1.371(4) . ?
F7 B4 1.382(5) . ?
F8 B4 1.376(5) . ?
C10 C15 1.392(5) . ?
C10 C11 1.403(5) . ?
C11 C12 1.386(6) . ?
C12 C13 1.380(6) . ?
C13 C14 1.398(5) . ?
C14 C15 1.378(5) . ?
C16 C19 1.509(5) . ?
C16 C18 1.528(5) . ?
C16 C17 1.538(6) . ?
C20 C25 1.382(5) . ?
C20 C21 1.399(5) . ?
C21 C22 1.389(5) . ?
C22 C23 1.387(5) . ?
C23 C24 1.376(5) . ?
C24 C25 1.382(5) . ?
C26 C28 1.532(5) . ?
C26 C29 1.536(5) . ?
C26 C27 1.547(5) . ?
C30 C31 1.394(5) . ?
C30 C35 1.400(5) . ?
C31 C32 1.395(5) . ?
C32 C33 1.386(6) . ?
C33 C34 1.380(6) . ?
C34 C35 1.388(5) . ?
C36 C38 1.522(5) . ?
C36 C39 1.529(5) . ?
C36 C37 1.531(5) . ?
C40 C45 1.388(5) . ?
C40 C41 1.398(5) . ?
C41 C42 1.375(5) . ?
C42 C43 1.375(6) . ?
C43 C44 1.392(6) . ?
C44 C45 1.387(5) . ?
C46 C47 1.532(5) . ?
C46 C49 1.537(5) . ?
C46 C48 1.541(5) . ?
C50 C51 1.400(5) . ?
C50 C55 1.402(5) . ?
C51 C52 1.395(5) . ?
C52 C53 1.375(6) . ?
C53 C54 1.374(5) . ?
C54 C55 1.379(5) . ?
C56 C57 1.532(5) . ?
C56 C58 1.534(5) . ?
C56 C59 1.538(5) . ?
C60 C61 1.383(5) . ?
C60 C65 1.401(4) . ?
C61 C62 1.387(5) . ?
C62 C63 1.393(6) . ?
C63 C64 1.370(5) . ?
C64 C65 1.377(5) . ?
C66 C67 1.532(5) . ?
C66 C69 1.538(5) . ?
C66 C68 1.541(5) . ?
C70 C71 1.396(5) . ?
C70 C75 1.403(5) . ?
C71 C72 1.392(5) . ?
C72 C73 1.384(5) . ?
C73 C74 1.381(5) . ?
C74 C75 1.386(5) . ?
C76 C77 1.519(5) . ?
C76 C79 1.535(5) . ?
C76 C78 1.542(5) . ?
C80 C85 1.390(5) . ?
C80 C81 1.404(5) . ?
C81 C82 1.375(6) . ?
C82 C83 1.374(7) . ?
C83 C84 1.384(6) . ?
C84 C85 1.376(5) . ?
C86 C88 1.515(5) . ?
C86 C87 1.533(5) . ?
C86 C89 1.559(5) . ?

loop_
_geom_torsion_atom_site_label_1
_geom_torsion_atom_site_label_2
_geom_torsion_atom_site_label_3
_geom_torsion_atom_site_label_4
_geom_torsion
_geom_torsion_site_symmetry_1
_geom_torsion_site_symmetry_2
_geom_torsion_site_symmetry_3
_geom_torsion_site_symmetry_4
_geom_torsion_publ_flag
Pd4 Cl4 Pd3 Cl3 13.41(4) . . . . ?
Pd4 Cl3 Pd3 Cl4 -13.44(4) . . . . ?
Pd2 Cl1 Pd1 Cl2 18.71(3) . . . . ?
Pd2 Cl2 Pd1 Cl1 -18.84(3) . . . . ?
F7 B4 Pd4 Cl4 70.9(3) . . . . ?
F8 B4 Pd4 Cl4 -108.3(2) . . . . ?
F6 B3 Pd3 Cl4 -100.0(3) . . . . ?
F5 B3 Pd3 Cl4 79.4(3) . . . . ?
F1 B1 Pd1 Cl1 119.9(5) . . . . ?
F2 B1 Pd1 Cl1 -61.3(2) . . . . ?
F3 B2 Pd2 Cl1 72.8(3) . . . . ?
F4 B2 Pd2 Cl1 -107.8(3) . . . . ?
